data_4077349
loop_
_publ_author_name
'Burlakov, V. V.'
'Arndt, P.'
'Baumann, W.'
'Spannenberg, A.'
'Rosenthal, U.'
'Letov, A. V.'
'Lyssenko, K. A.'
'Korlyukov, A. A.'
'Strunkina, L. I.'
'Minacheva, M. Kh.'
'Shur, V. B.'

_publ_section_title
;
 Synthesis and X-ray Crystal Structure Determination of New Zwitterionic
 Complexes of Titanocene
;
_journal_issue 19
_journal_name_full Organometallics
_journal_page_first 4072
_journal_paper_doi 10.1021/om0103052
_journal_volume 20
_journal_year 2001
_chemical_formula_moiety 'C68 H42 B2 F30 O Ti2, C7 H8'
_chemical_formula_sum 'C75 H50 B2 F30 O Ti2'
_chemical_formula_weight 1654.57
_chemical_name_systematic
; 
 ? 
;
_chemical_temperature_decomposition 514.5(5)
_space_group_IT_number 14
_symmetry_cell_setting monoclinic
_symmetry_space_group_name_Hall '-P 2yn'
_symmetry_space_group_name_H-M 'P 1 21/n 1'
_atom_sites_solution_hydrogens geom
_atom_sites_solution_primary direct
_atom_sites_solution_secondary difmap
_audit_creation_method SHELXL-97
_cell_angle_alpha 90.00
_cell_angle_beta 105.59(3)
_cell_angle_gamma 90.00
_cell_formula_units_Z 4
_cell_length_a 15.585(3)
_cell_length_b 22.012(4)
_cell_length_c 20.934(4)
_cell_measurement_reflns_used 5000
_cell_measurement_temperature 200(2)
_cell_measurement_theta_max 20
_cell_measurement_theta_min 4
_cell_volume 6917(2)
_computing_cell_refinement STOE-CELL
_computing_data_collection STOE-EXPOSE
_computing_data_reduction STOE-INTEGRATE
_computing_molecular_graphics XP
_computing_publication_material SHELXL-93
_computing_structure_refinement 'SHELXL-93 (Sheldrick, 1993)'
_computing_structure_solution 'SHELXS-86 (Sheldrick, 1990)'
_diffrn_ambient_temperature 200(2)
_diffrn_measured_fraction_theta_full 0.970
_diffrn_measured_fraction_theta_max 0.970
_diffrn_measurement_device STOE-IPDS
_diffrn_measurement_method 'laser scanned imaging plate'
_diffrn_radiation_monochromator graphite
_diffrn_radiation_source 'fine-focus sealed tube'
_diffrn_radiation_type MoK\a
_diffrn_radiation_wavelength 0.71073
_diffrn_reflns_av_R_equivalents 0.0746
_diffrn_reflns_av_sigmaI/netI 0.1879
_diffrn_reflns_limit_h_max 17
_diffrn_reflns_limit_h_min -17
_diffrn_reflns_limit_k_max 25
_diffrn_reflns_limit_k_min 0
_diffrn_reflns_limit_l_max 24
_diffrn_reflns_limit_l_min -24
_diffrn_reflns_number 20200
_diffrn_reflns_theta_full 24.31
_diffrn_reflns_theta_max 24.31
_diffrn_reflns_theta_min 1.64
_diffrn_standards_interval_time 360
_diffrn_standards_number 50-200
_exptl_absorpt_coefficient_mu 0.359
_exptl_absorpt_correction_type no
_exptl_crystal_colour red
_exptl_crystal_density_diffrn 1.589
_exptl_crystal_density_method 'not measured'
_exptl_crystal_description prism
_exptl_crystal_F_000 3328
_exptl_crystal_size_max 0.5
_exptl_crystal_size_mid 0.4
_exptl_crystal_size_min 0.3
_refine_diff_density_max 0.678
_refine_diff_density_min -0.354
_refine_diff_density_rms 0.060
_refine_ls_extinction_method none
_refine_ls_goodness_of_fit_ref 0.757
_refine_ls_hydrogen_treatment geom
_refine_ls_matrix_type full
_refine_ls_number_parameters 969
_refine_ls_number_reflns 10921
_refine_ls_number_restraints 1
_refine_ls_restrained_S_all 0.760
_refine_ls_R_factor_all 0.1366
_refine_ls_R_factor_gt 0.0518
_refine_ls_shift/su_max 0.258
_refine_ls_shift/su_mean 0.021
_refine_ls_structure_factor_coef Fsqd
_refine_ls_weighting_details 'calc w=1/[\s^2^(Fo^2^)+(0.0309P)^2^+0.0000P] where P=(Fo^2^+2Fc^2^)/3'
_refine_ls_weighting_scheme calc
_refine_ls_wR_factor_gt 0.0924
_refine_ls_wR_factor_ref 0.1073
_reflns_number_observed 4751
_reflns_number_total 10923
_reflns_observed_criterion >2sigma(I)
_cod_data_source_file om0103052.cif
_cod_data_source_block sample5
_cod_depositor_comments
;
The following automatic conversions were performed:

'_chemical_melting_point' tag was changed to
'_chemical_temperature_decomposition' since the value had been given
as '514-515 K (decomp)'. The value was changed to '514.5(5)' - the
average value was taken and precision was estimated.

Automatic conversion script
Id: cif_fix_values 1715 2011-07-08 13:25:40Z adriana 
;
_cod_original_sg_symbol_H-M P2(1)/n
_cod_database_code 4077349

loop_
_symmetry_equiv_pos_as_xyz
'x, y, z'
'-x+1/2, y+1/2, -z+1/2'
'-x, -y, -z'
'x-1/2, -y-1/2, z-1/2'

loop_
_atom_site_label
_atom_site_type_symbol
_atom_site_fract_x
_atom_site_fract_y
_atom_site_fract_z
_atom_site_U_iso_or_equiv
_atom_site_adp_type
_atom_site_occupancy
_atom_site_symmetry_multiplicity
_atom_site_calc_flag
_atom_site_refinement_flags
Ti1 Ti -0.26051(5) 0.09245(4) 0.25113(4) 0.0277(2) Uani 1 1 d .
Ti2 Ti -0.06451(6) 0.08236(4) 0.18430(4) 0.0297(2) Uani 1 1 d .
O1 O -0.1634(2) 0.08483(14) 0.21699(14) 0.0305(8) Uani 1 1 d .
B1 B -0.3375(4) 0.2512(3) 0.2669(2) 0.0251(14) Uani 1 1 d .
B2 B 0.0465(4) 0.2316(3) 0.1710(3) 0.0324(15) Uani 1 1 d .
C1 C -0.3424(3) 0.1867(2) 0.2286(2) 0.0258(12) Uani 1 1 d .
C2 C -0.2947(3) 0.1758(2) 0.1805(2) 0.0286(13) Uani 1 1 d .
H2A H -0.2506 0.2035 0.1708 0.034 Uiso 1 1 calc R
C3 C -0.3296(3) 0.1241(2) 0.1423(2) 0.0320(13) Uani 1 1 d .
H3A H -0.3145 0.1104 0.1021 0.038 Uiso 1 1 calc R
C4 C -0.3984(3) 0.1005(2) 0.1675(2) 0.0324(13) Uani 1 1 d .
C5 C -0.4041(3) 0.1387(2) 0.2209(2) 0.0302(13) Uani 1 1 d .
H5A H -0.4486 0.1346 0.2458 0.036 Uiso 1 1 calc R
C6 C -0.2366(3) 0.0438(2) 0.3613(2) 0.0327(13) Uani 1 1 d .
C7 C -0.1876(4) 0.0126(2) 0.3237(2) 0.0343(13) Uani 1 1 d .
H7A H -0.1232 0.0053 0.3375 0.041 Uiso 1 1 calc R
C8 C -0.2475(4) -0.0127(2) 0.2675(2) 0.0422(15) Uani 1 1 d .
H8A H -0.2322 -0.0420 0.2370 0.051 Uiso 1 1 calc R
C9 C -0.3332(4) 0.0034(2) 0.2685(2) 0.0441(16) Uani 1 1 d .
H9A H -0.3885 -0.0127 0.2392 0.053 Uiso 1 1 calc R
C10 C -0.3265(4) 0.0397(2) 0.3256(2) 0.0381(14) Uani 1 1 d .
H10A H -0.3769 0.0543 0.3409 0.046 Uiso 1 1 calc R
C11 C 0.0372(3) 0.1680(2) 0.2087(2) 0.0291(13) Uani 1 1 d .
C12 C 0.0882(3) 0.1137(2) 0.2179(2) 0.0369(14) Uani 1 1 d .
H12A H 0.1332 0.1034 0.1948 0.044 Uiso 1 1 calc R
C13 C 0.0700(3) 0.0791(2) 0.2707(2) 0.0345(13) Uani 1 1 d .
C14 C 0.0064(3) 0.1110(2) 0.2928(2) 0.0349(13) Uani 1 1 d .
H14A H -0.0137 0.1008 0.3320 0.042 Uiso 1 1 calc R
C15 C -0.0148(3) 0.1638(2) 0.2556(2) 0.0295(13) Uani 1 1 d .
H15A H -0.0531 0.1963 0.2645 0.035 Uiso 1 1 calc R
C16 C -0.1198(3) 0.0295(2) 0.0770(2) 0.0331(13) Uani 1 1 d .
C17 C -0.0254(4) 0.0283(2) 0.0975(3) 0.0420(14) Uani 1 1 d .
H17A H 0.0144 0.0429 0.0717 0.050 Uiso 1 1 calc R
C18 C 0.0002(4) -0.0060(2) 0.1559(3) 0.0470(16) Uani 1 1 d .
H18A H 0.0607 -0.0203 0.1770 0.056 Uiso 1 1 calc R
C19 C -0.0769(4) -0.0240(2) 0.1735(3) 0.0474(15) Uani 1 1 d .
H19A H -0.0790 -0.0526 0.2089 0.057 Uiso 1 1 calc R
C20 C -0.1507(4) -0.0019(2) 0.1248(2) 0.0376(14) Uani 1 1 d .
H20A H -0.2132 -0.0106 0.1221 0.045 Uiso 1 1 calc R
C21 C -0.2414(3) 0.2628(2) 0.3212(2) 0.0257(12) Uani 1 1 d .
C22 C -0.1745(3) 0.2214(2) 0.3440(2) 0.0238(12) Uani 1 1 d .
C23 C -0.0952(3) 0.2320(2) 0.3908(2) 0.0321(13) Uani 1 1 d .
C24 C -0.0809(4) 0.2885(3) 0.4199(2) 0.0361(14) Uani 1 1 d .
C25 C -0.1460(4) 0.3315(2) 0.4019(2) 0.0348(14) Uani 1 1 d .
C26 C -0.2224(3) 0.3186(2) 0.3542(2) 0.0342(13) Uani 1 1 d .
C27 C -0.3581(3) 0.2975(2) 0.2034(2) 0.0284(12) Uani 1 1 d .
C28 C -0.2976(3) 0.3351(2) 0.1850(2) 0.0288(12) Uani 1 1 d .
C29 C -0.3138(3) 0.3639(2) 0.1242(2) 0.0319(13) Uani 1 1 d .
C30 C -0.3931(4) 0.3570(2) 0.0783(2) 0.0350(13) Uani 1 1 d .
C31 C -0.4567(3) 0.3211(2) 0.0935(2) 0.0336(13) Uani 1 1 d .
C32 C -0.4380(3) 0.2932(2) 0.1541(2) 0.0329(13) Uani 1 1 d .
C33 C -0.4104(3) 0.2569(2) 0.3122(2) 0.0300(13) Uani 1 1 d .
C34 C -0.4051(3) 0.2171(2) 0.3641(2) 0.0374(14) Uani 1 1 d .
C35 C -0.4560(4) 0.2207(2) 0.4086(3) 0.0395(14) Uani 1 1 d .
C36 C -0.5178(4) 0.2657(3) 0.4013(3) 0.0455(15) Uani 1 1 d .
C37 C -0.5270(4) 0.3065(3) 0.3511(3) 0.0425(15) Uani 1 1 d .
C38 C -0.4746(3) 0.3017(2) 0.3076(2) 0.0328(13) Uani 1 1 d .
C39 C -0.0449(3) 0.2515(2) 0.1147(2) 0.0275(12) Uani 1 1 d .
C40 C -0.1197(3) 0.2166(2) 0.0920(2) 0.0256(12) Uani 1 1 d .
C41 C -0.1962(3) 0.2342(2) 0.0465(2) 0.0313(13) Uani 1 1 d .
C42 C -0.2006(3) 0.2919(2) 0.0191(2) 0.0337(13) Uani 1 1 d .
C43 C -0.1262(4) 0.3279(2) 0.0377(2) 0.0386(14) Uani 1 1 d .
C44 C -0.0524(4) 0.3076(2) 0.0838(2) 0.0373(14) Uani 1 1 d .
C45 C 0.1254(3) 0.2334(2) 0.1310(2) 0.0351(13) Uani 1 1 d .
C46 C 0.1230(4) 0.1924(3) 0.0807(3) 0.0422(14) Uani 1 1 d .
C47 C 0.1796(4) 0.1928(3) 0.0394(3) 0.0479(16) Uani 1 1 d .
C48 C 0.2418(4) 0.2383(3) 0.0478(3) 0.0598(18) Uani 1 1 d .
C49 C 0.2481(4) 0.2802(3) 0.0962(3) 0.0499(16) Uani 1 1 d .
C50 C 0.1898(3) 0.2779(3) 0.1359(3) 0.0412(14) Uani 1 1 d .
C51 C 0.0704(3) 0.2787(2) 0.2348(2) 0.0357(14) Uani 1 1 d .
C52 C 0.1473(4) 0.2705(2) 0.2855(3) 0.0370(13) Uani 1 1 d .
C53 C 0.1714(4) 0.3020(3) 0.3437(3) 0.0449(15) Uani 1 1 d .
C54 C 0.1147(4) 0.3459(3) 0.3558(3) 0.0442(15) Uani 1 1 d .
C55 C 0.0383(4) 0.3563(2) 0.3086(3) 0.0401(14) Uani 1 1 d .
C56 C 0.0179(3) 0.3240(2) 0.2506(3) 0.0381(14) Uani 1 1 d .
C57 C -0.4692(3) 0.0563(2) 0.1324(2) 0.0445(15) Uani 1 1 d .
H57A H -0.4925 0.0355 0.1655 0.053 Uiso 1 1 calc R
C58 C -0.4327(4) 0.0087(3) 0.0934(3) 0.0656(19) Uani 1 1 d .
H58A H -0.3823 -0.0112 0.1224 0.098 Uiso 1 1 calc R
H58B H -0.4147 0.0281 0.0580 0.098 Uiso 1 1 calc R
H58C H -0.4782 -0.0207 0.0752 0.098 Uiso 1 1 calc R
C59 C -0.5440(4) 0.0931(3) 0.0875(3) 0.074(2) Uani 1 1 d .
H59A H -0.5633 0.1238 0.1131 0.111 Uiso 1 1 calc R
H59B H -0.5930 0.0667 0.0677 0.111 Uiso 1 1 calc R
H59C H -0.5229 0.1120 0.0532 0.111 Uiso 1 1 calc R
C60 C -0.2012(3) 0.0701(2) 0.4294(2) 0.0400(14) Uani 1 1 d .
H60A H -0.2034 0.1145 0.4252 0.048 Uiso 1 1 calc R
C61 C -0.1047(4) 0.0520(3) 0.4604(2) 0.0618(18) Uani 1 1 d .
H61A H -0.0678 0.0686 0.4346 0.093 Uiso 1 1 calc R
H61B H -0.0998 0.0085 0.4612 0.093 Uiso 1 1 calc R
H61C H -0.0856 0.0675 0.5048 0.093 Uiso 1 1 calc R
C62 C -0.2601(4) 0.0519(3) 0.4736(2) 0.068(2) Uani 1 1 d .
H62A H -0.3200 0.0652 0.4539 0.102 Uiso 1 1 calc R
H62B H -0.2382 0.0705 0.5164 0.102 Uiso 1 1 calc R
H62C H -0.2593 0.0085 0.4785 0.102 Uiso 1 1 calc R
C63 C -0.1795(3) 0.0530(2) 0.0133(2) 0.0428(15) Uani 1 1 d .
H63A H -0.2223 0.0810 0.0242 0.051 Uiso 1 1 calc R
C64 C -0.2311(4) 0.0005(3) -0.0259(3) 0.078(2) Uani 1 1 d .
H64A H -0.2578 -0.0230 0.0023 0.117 Uiso 1 1 calc R
H64B H -0.1913 -0.0248 -0.0421 0.117 Uiso 1 1 calc R
H64C H -0.2767 0.0161 -0.0626 0.117 Uiso 1 1 calc R
C65 C -0.1290(4) 0.0874(3) -0.0286(2) 0.0600(17) Uani 1 1 d .
H65A H -0.0984 0.1214 -0.0038 0.090 Uiso 1 1 calc R
H65B H -0.1703 0.1018 -0.0684 0.090 Uiso 1 1 calc R
H65C H -0.0865 0.0608 -0.0398 0.090 Uiso 1 1 calc R
C66 C 0.1274(4) 0.0267(3) 0.3062(3) 0.0521(16) Uani 1 1 d .
H66A H 0.1525 0.0050 0.2745 0.063 Uiso 1 1 calc R
C67 C 0.2043(3) 0.0557(3) 0.3605(3) 0.072(2) Uani 1 1 d .
H67A H 0.2345 0.0852 0.3406 0.108 Uiso 1 1 calc R
H67B H 0.2456 0.0247 0.3815 0.108 Uiso 1 1 calc R
H67C H 0.1804 0.0753 0.3929 0.108 Uiso 1 1 calc R
C68 C 0.0778(4) -0.0190(3) 0.3394(3) 0.0676(19) Uani 1 1 d .
H68A H 0.0299 -0.0372 0.3062 0.101 Uiso 1 1 calc R
H68B H 0.0540 0.0019 0.3711 0.101 Uiso 1 1 calc R
H68C H 0.1184 -0.0499 0.3614 0.101 Uiso 1 1 calc R
F22 F -0.18273(16) 0.16139(11) 0.32028(11) 0.0313(7) Uani 1 1 d .
F23 F -0.03333(18) 0.18823(13) 0.40792(12) 0.0428(8) Uani 1 1 d .
F24 F -0.00452(19) 0.30053(14) 0.46544(14) 0.0553(9) Uani 1 1 d .
F25 F -0.1352(2) 0.38602(13) 0.43146(14) 0.0596(9) Uani 1 1 d .
F26 F -0.28383(19) 0.36390(13) 0.33791(13) 0.0463(8) Uani 1 1 d .
F28 F -0.21650(18) 0.34433(13) 0.22597(12) 0.0419(8) Uani 1 1 d .
F29 F -0.24903(18) 0.39867(12) 0.10954(12) 0.0440(8) Uani 1 1 d .
F30 F -0.40903(19) 0.38511(14) 0.01965(13) 0.0522(8) Uani 1 1 d .
F31 F -0.53578(19) 0.31318(14) 0.04920(13) 0.0529(9) Uani 1 1 d .
F32 F -0.50327(18) 0.25560(13) 0.16499(13) 0.0425(8) Uani 1 1 d .
F34 F -0.34407(18) 0.17122(13) 0.37433(13) 0.0440(8) Uani 1 1 d .
F35 F -0.4455(2) 0.17980(15) 0.45792(14) 0.0615(10) Uani 1 1 d .
F36 F -0.5677(2) 0.27010(15) 0.44487(15) 0.0649(10) Uani 1 1 d .
F37 F -0.5882(2) 0.35131(15) 0.34289(14) 0.0606(9) Uani 1 1 d .
F38 F -0.48628(18) 0.34564(13) 0.26128(13) 0.0437(8) Uani 1 1 d .
F40 F -0.12388(16) 0.15655(12) 0.11400(11) 0.0322(7) Uani 1 1 d .
F41 F -0.26755(18) 0.19713(13) 0.02873(13) 0.0426(8) Uani 1 1 d .
F42 F -0.27387(19) 0.31108(14) -0.02474(14) 0.0520(9) Uani 1 1 d .
F43 F -0.1287(2) 0.38386(14) 0.01083(15) 0.0592(9) Uani 1 1 d .
F44 F 0.01693(19) 0.34682(13) 0.10087(14) 0.0515(8) Uani 1 1 d .
F46 F 0.0606(2) 0.14730(14) 0.06852(13) 0.0528(9) Uani 1 1 d .
F47 F 0.1712(2) 0.15113(16) -0.00865(16) 0.0759(11) Uani 1 1 d .
F48 F 0.2958(2) 0.24050(18) 0.00718(17) 0.0917(13) Uani 1 1 d .
F49 F 0.3075(2) 0.32563(17) 0.10402(17) 0.0756(11) Uani 1 1 d .
F50 F 0.19973(19) 0.32345(14) 0.18067(15) 0.0549(9) Uani 1 1 d .
F52 F 0.20615(19) 0.22672(14) 0.27787(13) 0.0535(9) Uani 1 1 d .
F53 F 0.2489(2) 0.29049(15) 0.38898(14) 0.0640(10) Uani 1 1 d .
F54 F 0.1364(2) 0.37863(15) 0.41212(14) 0.0657(10) Uani 1 1 d .
F55 F -0.0178(2) 0.40014(15) 0.31984(15) 0.0624(9) Uani 1 1 d .
F56 F -0.06003(19) 0.33906(14) 0.20711(14) 0.0567(9) Uani 1 1 d .
C69 C -0.6312(6) 0.0987(5) 0.2582(5) 0.124(3) Uiso 1 1 d D
C70 C -0.6697(6) 0.0591(5) 0.2112(5) 0.123(3) Uiso 1 1 d .
H70A H -0.7014 0.0714 0.1689 0.147 Uiso 1 1 calc R
C71 C -0.6595(7) -0.0016(5) 0.2292(5) 0.158(4) Uiso 1 1 d .
H71A H -0.6872 -0.0316 0.1995 0.190 Uiso 1 1 calc R
C72 C -0.6081(7) -0.0170(5) 0.2913(6) 0.162(4) Uiso 1 1 d .
H72A H -0.5999 -0.0579 0.3026 0.195 Uiso 1 1 calc R
C73 C -0.5711(6) 0.0233(5) 0.3342(5) 0.138(3) Uiso 1 1 d .
C74 C -0.5822(5) 0.0861(4) 0.3217(4) 0.110(3) Uiso 1 1 d .
H74A H -0.5590 0.1158 0.3532 0.132 Uiso 1 1 calc R
C75 C -0.6512(10) 0.1549(6) 0.2293(7) 0.105(5) Uiso 0.50 1 d PD
H75A H -0.6389 0.1551 0.1867 0.157 Uiso 0.50 1 calc PR
H75B H -0.6156 0.1853 0.2571 0.157 Uiso 0.50 1 calc PR
H75C H -0.7132 0.1635 0.2238 0.157 Uiso 0.50 1 calc PR
C76 C -0.5311(10) 0.0064(8) 0.4011(8) 0.120(6) Uiso 0.50 1 d P
H76A H -0.5114 0.0421 0.4272 0.180 Uiso 0.50 1 calc PR
H76B H -0.4810 -0.0196 0.4030 0.180 Uiso 0.50 1 calc PR
H76C H -0.5738 -0.0149 0.4184 0.180 Uiso 0.50 1 calc PR

loop_
_atom_site_aniso_label
_atom_site_aniso_U_11
_atom_site_aniso_U_22
_atom_site_aniso_U_33
_atom_site_aniso_U_23
_atom_site_aniso_U_13
_atom_site_aniso_U_12
Ti1 0.0338(6) 0.0251(6) 0.0232(5) -0.0007(4) 0.0059(4) -0.0045(5)
Ti2 0.0352(6) 0.0263(6) 0.0278(5) 0.0023(5) 0.0088(4) 0.0038(5)
O1 0.0407(19) 0.0229(19) 0.0278(16) 0.0003(16) 0.0088(14) -0.0015(17)
B1 0.030(4) 0.022(4) 0.023(3) -0.002(3) 0.005(3) -0.001(3)
B2 0.027(4) 0.033(4) 0.038(4) -0.003(3) 0.012(3) -0.005(3)
C1 0.023(3) 0.027(3) 0.027(3) 0.008(2) 0.005(2) -0.002(2)
C2 0.041(3) 0.025(3) 0.019(3) 0.007(2) 0.006(2) 0.001(3)
C3 0.042(3) 0.037(4) 0.013(3) 0.001(2) 0.001(2) -0.002(3)
C4 0.041(3) 0.024(3) 0.026(3) 0.003(2) -0.002(2) -0.007(3)
C5 0.027(3) 0.032(3) 0.031(3) 0.006(3) 0.007(2) 0.005(3)
C6 0.037(3) 0.029(3) 0.030(3) 0.009(3) 0.004(3) -0.002(3)
C7 0.048(4) 0.021(3) 0.033(3) 0.008(3) 0.010(3) 0.006(3)
C8 0.074(5) 0.020(3) 0.035(3) 0.004(3) 0.018(3) -0.007(3)
C9 0.058(4) 0.038(4) 0.030(3) 0.008(3) 0.000(3) -0.026(3)
C10 0.049(4) 0.038(4) 0.030(3) 0.013(3) 0.015(3) -0.001(3)
C11 0.022(3) 0.039(4) 0.023(3) -0.001(2) 0.001(2) 0.003(3)
C12 0.027(3) 0.045(4) 0.036(3) 0.001(3) 0.006(2) 0.004(3)
C13 0.029(3) 0.039(4) 0.033(3) 0.007(3) 0.004(2) 0.008(3)
C14 0.040(3) 0.043(4) 0.021(3) 0.002(3) 0.007(2) 0.004(3)
C15 0.028(3) 0.037(4) 0.024(3) -0.004(3) 0.008(2) -0.001(2)
C16 0.045(4) 0.023(3) 0.032(3) -0.007(3) 0.011(3) 0.004(3)
C17 0.051(4) 0.037(4) 0.045(4) -0.010(3) 0.025(3) 0.001(3)
C18 0.057(4) 0.032(4) 0.049(4) -0.005(3) 0.009(3) 0.022(3)
C19 0.076(5) 0.020(3) 0.049(4) 0.001(3) 0.020(4) 0.005(3)
C20 0.050(4) 0.029(3) 0.035(3) -0.008(3) 0.013(3) -0.010(3)
C21 0.030(3) 0.029(3) 0.022(3) 0.006(2) 0.014(2) -0.001(3)
C22 0.035(3) 0.023(3) 0.013(3) -0.005(2) 0.005(2) -0.005(3)
C23 0.034(3) 0.038(4) 0.024(3) 0.003(3) 0.009(3) 0.004(3)
C24 0.047(4) 0.037(4) 0.023(3) -0.003(3) 0.007(3) -0.016(3)
C25 0.059(4) 0.018(3) 0.025(3) -0.007(3) 0.006(3) -0.007(3)
C26 0.048(4) 0.027(4) 0.031(3) 0.002(3) 0.017(3) 0.007(3)
C27 0.029(3) 0.034(3) 0.024(3) -0.002(2) 0.010(2) 0.004(3)
C28 0.029(3) 0.031(3) 0.026(3) -0.003(2) 0.006(3) 0.000(3)
C29 0.042(4) 0.023(3) 0.038(3) 0.003(3) 0.023(3) -0.001(3)
C30 0.046(4) 0.028(3) 0.029(3) 0.012(3) 0.006(3) 0.006(3)
C31 0.037(3) 0.034(4) 0.029(3) 0.002(3) 0.009(3) 0.008(3)
C32 0.035(3) 0.028(3) 0.038(3) 0.003(3) 0.014(3) 0.000(3)
C33 0.035(3) 0.025(3) 0.031(3) -0.002(3) 0.011(2) -0.003(3)
C34 0.037(3) 0.035(4) 0.041(3) 0.005(3) 0.012(3) 0.013(3)
C35 0.050(4) 0.036(4) 0.037(3) 0.013(3) 0.020(3) 0.009(3)
C36 0.044(4) 0.055(4) 0.047(4) 0.004(3) 0.027(3) 0.007(3)
C37 0.048(4) 0.041(4) 0.041(4) 0.005(3) 0.016(3) 0.016(3)
C38 0.046(3) 0.025(3) 0.029(3) 0.003(3) 0.013(3) 0.002(3)
C39 0.034(3) 0.025(3) 0.026(3) 0.001(2) 0.013(2) 0.002(3)
C40 0.037(3) 0.024(3) 0.017(3) 0.008(2) 0.008(2) 0.005(3)
C41 0.029(3) 0.039(4) 0.025(3) -0.004(3) 0.005(3) -0.001(3)
C42 0.039(4) 0.035(4) 0.024(3) 0.005(3) 0.004(3) 0.009(3)
C43 0.052(4) 0.032(4) 0.034(3) 0.011(3) 0.015(3) 0.009(3)
C44 0.039(4) 0.039(4) 0.034(3) 0.002(3) 0.010(3) -0.008(3)
C45 0.035(3) 0.039(4) 0.033(3) 0.004(3) 0.012(2) 0.002(3)
C46 0.044(4) 0.037(4) 0.047(4) -0.002(3) 0.016(3) -0.009(3)
C47 0.064(4) 0.045(4) 0.046(4) -0.010(3) 0.034(3) -0.008(3)
C48 0.063(5) 0.073(5) 0.059(4) -0.003(4) 0.044(4) -0.003(4)
C49 0.045(4) 0.049(4) 0.060(4) 0.000(3) 0.020(3) -0.009(3)
C50 0.038(4) 0.045(4) 0.046(4) -0.006(3) 0.021(3) -0.008(3)
C51 0.027(3) 0.038(4) 0.041(3) 0.003(3) 0.008(3) -0.005(3)
C52 0.037(4) 0.035(4) 0.043(3) -0.003(3) 0.018(3) 0.004(3)
C53 0.045(4) 0.047(4) 0.033(3) 0.005(3) -0.006(3) -0.006(3)
C54 0.056(4) 0.038(4) 0.038(4) -0.010(3) 0.011(3) -0.012(3)
C55 0.046(4) 0.032(4) 0.045(4) -0.005(3) 0.016(3) 0.000(3)
C56 0.033(3) 0.040(4) 0.038(3) 0.002(3) 0.004(3) 0.001(3)
C57 0.052(4) 0.044(4) 0.031(3) 0.002(3) 0.001(3) -0.013(3)
C58 0.091(5) 0.063(5) 0.043(4) -0.014(3) 0.019(3) -0.028(4)
C59 0.055(4) 0.086(6) 0.059(4) 0.013(4) -0.026(3) -0.029(4)
C60 0.053(4) 0.037(4) 0.028(3) 0.003(3) 0.009(3) 0.003(3)
C61 0.059(4) 0.076(5) 0.038(3) 0.005(3) -0.009(3) -0.006(4)
C62 0.084(5) 0.093(6) 0.030(3) 0.001(3) 0.020(3) -0.002(4)
C63 0.051(4) 0.037(4) 0.040(3) 0.000(3) 0.012(3) -0.001(3)
C64 0.114(6) 0.058(5) 0.045(4) -0.009(3) -0.007(4) -0.019(4)
C65 0.079(5) 0.066(5) 0.043(3) 0.012(3) 0.029(3) 0.013(4)
C66 0.052(4) 0.064(5) 0.039(3) 0.013(3) 0.010(3) 0.019(3)
C67 0.041(4) 0.097(6) 0.063(4) 0.028(4) -0.013(3) 0.005(4)
C68 0.073(5) 0.059(5) 0.062(4) 0.028(4) 0.003(3) 0.008(4)
F22 0.0387(17) 0.0235(18) 0.0266(15) -0.0026(13) -0.0002(12) 0.0032(13)
F23 0.0397(18) 0.047(2) 0.0358(17) -0.0056(15) -0.0006(14) 0.0096(16)
F24 0.051(2) 0.057(2) 0.0464(19) -0.0131(17) -0.0070(16) -0.0161(17)
F25 0.084(3) 0.032(2) 0.0512(19) -0.0174(16) -0.0008(17) -0.0090(18)
F26 0.059(2) 0.032(2) 0.0453(18) -0.0041(15) 0.0097(15) 0.0069(16)
F28 0.0362(18) 0.051(2) 0.0374(17) 0.0078(15) 0.0090(14) -0.0098(15)
F29 0.059(2) 0.034(2) 0.0474(18) 0.0026(14) 0.0284(15) -0.0049(16)
F30 0.064(2) 0.054(2) 0.0396(18) 0.0198(16) 0.0156(15) 0.0071(17)
F31 0.045(2) 0.067(2) 0.0388(18) 0.0128(16) -0.0026(16) -0.0008(17)
F32 0.0383(18) 0.047(2) 0.0416(17) 0.0067(15) 0.0089(14) -0.0068(16)
F34 0.052(2) 0.041(2) 0.0429(18) 0.0140(15) 0.0199(15) 0.0140(16)
F35 0.074(2) 0.068(3) 0.054(2) 0.0231(19) 0.0379(18) 0.0155(19)
F36 0.073(2) 0.076(3) 0.064(2) 0.0155(19) 0.0511(19) 0.0223(19)
F37 0.071(2) 0.057(2) 0.067(2) 0.0137(18) 0.0422(18) 0.0295(19)
F38 0.054(2) 0.0360(19) 0.0462(18) 0.0099(16) 0.0234(15) 0.0146(15)
F40 0.0356(17) 0.0269(18) 0.0307(15) 0.0035(13) 0.0032(12) -0.0025(13)
F41 0.0382(18) 0.046(2) 0.0380(17) 0.0080(15) 0.0010(14) -0.0014(16)
F42 0.048(2) 0.056(2) 0.0449(19) 0.0165(17) 0.0011(16) 0.0157(17)
F43 0.069(2) 0.037(2) 0.069(2) 0.0213(18) 0.0145(17) 0.0035(17)
F44 0.051(2) 0.042(2) 0.061(2) 0.0091(17) 0.0124(16) -0.0129(17)
F46 0.060(2) 0.055(2) 0.0505(19) -0.0143(17) 0.0256(16) -0.0141(18)
F47 0.098(3) 0.077(3) 0.072(2) -0.026(2) 0.056(2) -0.014(2)
F48 0.092(3) 0.118(3) 0.095(3) -0.025(2) 0.077(2) -0.027(2)
F49 0.068(2) 0.083(3) 0.095(3) -0.013(2) 0.055(2) -0.031(2)
F50 0.053(2) 0.054(2) 0.066(2) -0.0145(18) 0.0301(17) -0.0180(17)
F52 0.045(2) 0.060(2) 0.0500(19) -0.0026(17) 0.0031(15) 0.0085(17)
F53 0.058(2) 0.077(3) 0.044(2) 0.0004(18) -0.0093(17) 0.0014(19)
F54 0.081(3) 0.065(3) 0.0431(19) -0.0187(18) 0.0038(17) -0.0062(19)
F55 0.067(2) 0.057(2) 0.065(2) -0.0204(18) 0.0210(17) 0.0100(19)
F56 0.0374(19) 0.071(3) 0.058(2) -0.0187(18) 0.0054(16) 0.0153(17)

loop_
_atom_type_symbol
_atom_type_description
_atom_type_scat_dispersion_real
_atom_type_scat_dispersion_imag
_atom_type_scat_source
C C 0.0033 0.0016 'International Tables Vol C Tables 4.2.6.8 and 6.1.1.4'
H H 0.0000 0.0000 'International Tables Vol C Tables 4.2.6.8 and 6.1.1.4'
B B 0.0013 0.0007 'International Tables Vol C Tables 4.2.6.8 and 6.1.1.4'
O O 0.0106 0.0060 'International Tables Vol C Tables 4.2.6.8 and 6.1.1.4'
F F 0.0171 0.0103 'International Tables Vol C Tables 4.2.6.8 and 6.1.1.4'
Ti Ti 0.2776 0.4457 'International Tables Vol C Tables 4.2.6.8 and 6.1.1.4'

loop_
_geom_angle_atom_site_label_1
_geom_angle_atom_site_label_2
_geom_angle_atom_site_label_3
_geom_angle
O1 Ti1 F22 87.35(12)
O1 Ti1 C2 84.12(15)
F22 Ti1 C2 82.34(13)
O1 Ti1 C8 85.36(18)
F22 Ti1 C8 124.77(15)
C2 Ti1 C8 150.33(17)
O1 Ti1 C9 117.73(19)
F22 Ti1 C9 132.33(14)
C2 Ti1 C9 136.18(18)
C8 Ti1 C9 34.46(17)
O1 Ti1 C3 82.04(16)
F22 Ti1 C3 117.24(14)
C2 Ti1 C3 35.20(15)
C8 Ti1 C3 115.72(18)
C9 Ti1 C3 106.52(17)
O1 Ti1 C5 138.08(15)
F22 Ti1 C5 100.97(14)
C2 Ti1 C5 57.01(16)
C8 Ti1 C5 119.97(19)
C9 Ti1 C5 86.6(2)
C3 Ti1 C5 57.48(16)
O1 Ti1 C4 113.12(16)
F22 Ti1 C4 130.87(14)
C2 Ti1 C4 57.84(16)
C8 Ti1 C4 101.89(18)
C9 Ti1 C4 78.38(18)
C3 Ti1 C4 34.73(15)
C5 Ti1 C4 34.66(15)
O1 Ti1 C10 138.59(16)
F22 Ti1 C10 99.34(14)
C2 Ti1 C10 137.18(17)
C8 Ti1 C10 57.22(18)
C9 Ti1 C10 34.86(16)
C3 Ti1 C10 127.74(17)
C5 Ti1 C10 81.00(17)
C4 Ti1 C10 93.14(17)
O1 Ti1 C7 83.14(16)
F22 Ti1 C7 90.28(14)
C2 Ti1 C7 165.56(18)
C8 Ti1 C7 34.50(15)
C9 Ti1 C7 56.97(18)
C3 Ti1 C7 147.88(18)
C5 Ti1 C7 137.06(17)
C4 Ti1 C7 134.34(17)
C10 Ti1 C7 56.21(17)
O1 Ti1 C1 116.59(15)
F22 Ti1 C1 72.95(13)
C2 Ti1 C1 34.87(14)
C8 Ti1 C1 153.97(19)
C9 Ti1 C1 119.8(2)
C3 Ti1 C1 58.38(16)
C5 Ti1 C1 34.12(14)
C4 Ti1 C1 57.91(16)
C10 Ti1 C1 104.35(17)
C7 Ti1 C1 152.61(16)
O1 Ti1 C6 112.76(16)
F22 Ti1 C6 76.65(13)
C2 Ti1 C6 152.05(17)
C8 Ti1 C6 56.73(17)
C9 Ti1 C6 56.74(17)
C3 Ti1 C6 161.05(17)
C5 Ti1 C6 109.13(17)
C4 Ti1 C6 126.57(17)
C10 Ti1 C6 33.43(15)
C7 Ti1 C6 33.62(15)
C1 Ti1 C6 119.47(17)
O1 Ti2 F40 89.05(12)
O1 Ti2 C15 84.67(15)
F40 Ti2 C15 82.33(14)
O1 Ti2 C14 81.67(16)
F40 Ti2 C14 116.75(15)
C15 Ti2 C14 34.70(16)
O1 Ti2 C18 125.29(19)
F40 Ti2 C18 124.93(16)
C15 Ti2 C18 135.32(19)
C14 Ti2 C18 110.41(19)
O1 Ti2 C19 90.58(18)
F40 Ti2 C19 131.05(16)
C15 Ti2 C19 146.28(18)
C14 Ti2 C19 111.58(19)
C18 Ti2 C19 34.80(17)
O1 Ti2 C13 111.88(15)
F40 Ti2 C13 130.62(15)
C15 Ti2 C13 57.40(17)
C14 Ti2 C13 34.41(15)
C18 Ti2 C13 79.38(19)
C19 Ti2 C13 94.35(19)
O1 Ti2 C17 134.96(17)
F40 Ti2 C17 90.49(15)
C15 Ti2 C17 139.78(18)
C14 Ti2 C17 136.59(18)
C18 Ti2 C17 34.46(16)
C19 Ti2 C17 57.41(19)
C13 Ti2 C17 102.18(18)
O1 Ti2 C12 138.14(16)
F40 Ti2 C12 100.76(14)
C15 Ti2 C12 57.08(17)
C14 Ti2 C12 57.46(17)
C18 Ti2 C12 81.5(2)
C19 Ti2 C12 111.3(2)
C13 Ti2 C12 34.94(15)
C17 Ti2 C12 86.00(18)
O1 Ti2 C11 117.52(15)
F40 Ti2 C11 72.62(13)
C15 Ti2 C11 35.04(14)
C14 Ti2 C11 58.22(17)
C18 Ti2 C11 113.4(2)
C19 Ti2 C11 145.50(19)
C13 Ti2 C11 58.01(17)
C17 Ti2 C11 105.16(18)
C12 Ti2 C11 34.23(15)
O1 Ti2 C20 79.12(16)
F40 Ti2 C20 98.45(15)
C15 Ti2 C20 163.75(17)
C14 Ti2 C20 139.35(18)
C18 Ti2 C20 56.71(19)
C19 Ti2 C20 34.06(16)
C13 Ti2 C20 128.39(18)
C17 Ti2 C20 56.43(18)
C12 Ti2 C20 137.69(18)
C11 Ti2 C20 160.20(16)
O1 Ti2 C16 103.24(16)
F40 Ti2 C16 76.31(13)
C15 Ti2 C16 156.99(17)
C14 Ti2 C16 166.40(18)
C18 Ti2 C16 56.34(17)
C19 Ti2 C16 56.24(17)
C13 Ti2 C16 134.36(18)
C17 Ti2 C16 33.90(15)
C12 Ti2 C16 118.62(18)
C11 Ti2 C16 127.27(17)
C20 Ti2 C16 33.27(15)
Ti1 O1 Ti2 176.32(19)
C1 B1 C21 113.1(4)
C1 B1 C27 99.8(3)
C21 B1 C27 114.1(4)
C1 B1 C33 113.5(4)
C21 B1 C33 103.2(3)
C27 B1 C33 113.6(4)
C11 B2 C39 113.7(4)
C11 B2 C51 100.3(4)
C39 B2 C51 112.2(4)
C11 B2 C45 115.9(4)
C39 B2 C45 104.3(4)
C51 B2 C45 110.8(4)
C5 C1 C2 105.1(4)
C5 C1 B1 130.8(4)
C2 C1 B1 122.3(4)
C5 C1 Ti1 71.7(3)
C2 C1 Ti1 69.1(3)
B1 C1 Ti1 134.7(3)
C3 C2 C1 110.0(4)
C3 C2 Ti1 73.2(3)
C1 C2 Ti1 76.0(3)
C2 C3 C4 107.5(4)
C2 C3 Ti1 71.6(2)
C4 C3 Ti1 74.1(3)
C3 C4 C5 106.8(4)
C3 C4 C57 125.8(4)
C5 C4 C57 125.0(5)
C3 C4 Ti1 71.2(3)
C5 C4 Ti1 72.6(3)
C57 C4 Ti1 135.0(3)
C1 C5 C4 110.5(4)
C1 C5 Ti1 74.2(3)
C4 C5 Ti1 72.8(3)
C10 C6 C7 106.4(4)
C10 C6 C60 126.2(5)
C7 C6 C60 127.0(5)
C10 C6 Ti1 69.7(3)
C7 C6 Ti1 70.1(3)
C60 C6 Ti1 130.0(3)
C8 C7 C6 108.8(5)
C8 C7 Ti1 70.4(3)
C6 C7 Ti1 76.2(3)
C9 C8 C7 108.1(5)
C9 C8 Ti1 72.8(3)
C7 C8 Ti1 75.1(3)
C8 C9 C10 107.7(5)
C8 C9 Ti1 72.7(3)
C10 C9 Ti1 74.3(3)
C6 C10 C9 108.9(5)
C6 C10 Ti1 76.9(3)
C9 C10 Ti1 70.8(3)
C12 C11 C15 104.6(4)
C12 C11 B2 132.0(4)
C15 C11 B2 121.7(4)
C12 C11 Ti2 71.7(3)
C15 C11 Ti2 68.7(3)
B2 C11 Ti2 134.6(3)
C11 C12 C13 109.5(4)
C11 C12 Ti2 74.1(3)
C13 C12 Ti2 71.7(3)
C14 C13 C12 107.1(5)
C14 C13 C66 126.6(4)
C12 C13 C66 124.5(5)
C14 C13 Ti2 71.1(3)
C12 C13 Ti2 73.3(3)
C66 C13 Ti2 132.6(4)
C15 C14 C13 108.6(4)
C15 C14 Ti2 72.6(3)
C13 C14 Ti2 74.5(3)
C14 C15 C11 110.2(4)
C14 C15 Ti2 72.7(3)
C11 C15 Ti2 76.2(3)
C20 C16 C17 107.6(5)
C20 C16 C63 123.7(5)
C17 C16 C63 128.4(5)
C20 C16 Ti2 71.7(3)
C17 C16 Ti2 69.7(3)
C63 C16 Ti2 128.9(3)
C18 C17 C16 107.6(5)
C18 C17 Ti2 71.1(3)
C16 C17 Ti2 76.4(3)
C17 C18 C19 108.5(5)
C17 C18 Ti2 74.5(3)
C19 C18 Ti2 73.1(3)
C20 C19 C18 107.7(5)
C20 C19 Ti2 75.8(3)
C18 C19 Ti2 72.1(3)
C16 C20 C19 108.5(5)
C16 C20 Ti2 75.0(3)
C19 C20 Ti2 70.1(3)
C22 C21 C26 111.8(4)
C22 C21 B1 127.3(4)
C26 C21 B1 120.7(4)
C21 C22 C23 126.2(5)
C21 C22 F22 120.9(4)
C23 C22 F22 112.9(4)
F23 C23 C24 120.7(5)
F23 C23 C22 120.8(5)
C24 C23 C22 118.4(5)
F24 C24 C25 120.9(5)
F24 C24 C23 120.2(5)
C25 C24 C23 118.9(5)
F25 C25 C26 120.0(5)
F25 C25 C24 120.1(5)
C26 C25 C24 119.8(5)
F26 C26 C25 116.7(5)
F26 C26 C21 118.5(4)
C25 C26 C21 124.8(5)
C28 C27 C32 112.1(4)
C28 C27 B1 126.8(4)
C32 C27 B1 120.0(4)
F28 C28 C27 120.6(4)
F28 C28 C29 115.3(4)
C27 C28 C29 124.1(4)
C30 C29 F29 119.5(4)
C30 C29 C28 120.4(5)
F29 C29 C28 120.1(4)
F30 C30 C29 120.5(5)
F30 C30 C31 120.8(5)
C29 C30 C31 118.7(5)
F31 C31 C30 120.2(4)
F31 C31 C32 120.7(5)
C30 C31 C32 119.1(5)
C31 C32 F32 116.1(4)
C31 C32 C27 125.6(5)
F32 C32 C27 118.3(4)
C34 C33 C38 113.3(4)
C34 C33 B1 119.6(4)
C38 C33 B1 127.0(4)
F34 C34 C35 116.1(4)
F34 C34 C33 119.0(4)
C35 C34 C33 124.9(5)
F35 C35 C36 120.6(5)
F35 C35 C34 120.4(5)
C36 C35 C34 119.0(5)
F36 C36 C37 120.8(5)
F36 C36 C35 119.7(5)
C37 C36 C35 119.5(5)
F37 C37 C36 120.4(5)
F37 C37 C38 119.6(5)
C36 C37 C38 120.0(5)
F38 C38 C37 115.5(5)
F38 C38 C33 121.0(4)
C37 C38 C33 123.4(5)
C40 C39 C44 112.4(4)
C40 C39 B2 126.3(4)
C44 C39 B2 121.3(5)
C41 C40 C39 125.8(5)
C41 C40 F40 112.7(4)
C39 C40 F40 121.5(4)
F41 C41 C40 121.4(5)
F41 C41 C42 119.6(4)
C40 C41 C42 119.0(5)
F42 C42 C43 121.2(5)
F42 C42 C41 121.0(5)
C43 C42 C41 117.8(5)
F43 C43 C44 121.2(5)
F43 C43 C42 118.7(5)
C44 C43 C42 120.1(5)
F44 C44 C43 116.1(5)
F44 C44 C39 119.0(5)
C43 C44 C39 124.9(5)
C46 C45 C50 112.9(5)
C46 C45 B2 119.7(5)
C50 C45 B2 126.7(5)
F46 C46 C45 119.4(5)
F46 C46 C47 115.3(5)
C45 C46 C47 125.3(5)
F47 C47 C48 121.2(5)
F47 C47 C46 120.8(5)
C48 C47 C46 118.0(5)
F48 C48 C49 121.0(6)
F48 C48 C47 119.0(6)
C49 C48 C47 120.0(5)
F49 C49 C48 120.5(5)
F49 C49 C50 119.7(5)
C48 C49 C50 119.8(6)
F50 C50 C49 114.6(5)
F50 C50 C45 121.4(5)
C49 C50 C45 124.0(5)
C52 C51 C56 110.9(5)
C52 C51 B2 120.0(5)
C56 C51 B2 128.7(4)
C53 C52 F52 115.4(5)
C53 C52 C51 126.4(5)
F52 C52 C51 118.2(5)
F53 C53 C52 120.9(5)
F53 C53 C54 120.0(5)
C52 C53 C54 119.0(5)
F54 C54 C55 121.1(5)
F54 C54 C53 121.0(5)
C55 C54 C53 117.9(5)
C54 C55 F55 118.4(5)
C54 C55 C56 120.8(5)
F55 C55 C56 120.9(5)
F56 C56 C55 115.1(5)
F56 C56 C51 119.8(5)
C55 C56 C51 125.1(5)
C4 C57 C59 107.3(4)
C4 C57 C58 112.0(5)
C59 C57 C58 111.6(5)
C6 C60 C62 110.4(4)
C6 C60 C61 111.8(4)
C62 C60 C61 111.1(4)
C16 C63 C64 109.3(4)
C16 C63 C65 112.9(4)
C64 C63 C65 110.4(5)
C13 C66 C68 114.3(5)
C13 C66 C67 106.3(5)
C68 C66 C67 108.8(4)
C22 F22 Ti1 148.8(2)
C40 F40 Ti2 149.1(3)
C70 C69 C74 127.4(10)
C70 C69 C75 105.1(11)
C74 C69 C75 127.5(11)
C69 C70 C71 115.7(10)
C72 C71 C70 119.4(11)
C73 C72 C71 121.9(13)
C72 C73 C74 122.6(11)
C72 C73 C76 120.2(13)
C74 C73 C76 116.2(12)
C69 C74 C73 112.8(9)

loop_
_geom_bond_atom_site_label_1
_geom_bond_atom_site_label_2
_geom_bond_distance
Ti1 O1 1.847(3)
Ti1 F22 2.219(3)
Ti1 C2 2.326(4)
Ti1 C8 2.340(5)
Ti1 C9 2.341(5)
Ti1 C3 2.348(4)
Ti1 C5 2.384(5)
Ti1 C4 2.386(5)
Ti1 C10 2.387(5)
Ti1 C7 2.401(5)
Ti1 C1 2.415(5)
Ti1 C6 2.479(5)
Ti2 O1 1.848(3)
Ti2 F40 2.227(3)
Ti2 C15 2.328(5)
Ti2 C14 2.330(5)
Ti2 C18 2.341(5)
Ti2 C19 2.355(5)
Ti2 C13 2.374(5)
Ti2 C17 2.385(5)
Ti2 C12 2.395(5)
Ti2 C11 2.427(5)
Ti2 C20 2.428(5)
Ti2 C16 2.471(5)
B1 C1 1.621(7)
B1 C21 1.639(7)
B1 C27 1.639(7)
B1 C33 1.668(7)
B2 C11 1.633(7)
B2 C39 1.645(7)
B2 C51 1.651(7)
B2 C45 1.665(7)
C1 C5 1.408(6)
C1 C2 1.423(6)
C2 C3 1.414(6)
C3 C4 1.413(6)
C4 C5 1.421(6)
C4 C57 1.506(6)
C6 C10 1.403(6)
C6 C7 1.413(6)
C6 C60 1.499(6)
C7 C8 1.407(6)
C8 C9 1.387(7)
C9 C10 1.417(7)
C11 C12 1.419(6)
C11 C15 1.434(6)
C12 C13 1.432(6)
C13 C14 1.392(6)
C13 C66 1.525(7)
C14 C15 1.389(6)
C16 C20 1.403(6)
C16 C17 1.418(6)
C16 C63 1.498(6)
C17 C18 1.400(7)
C18 C19 1.404(7)
C19 C20 1.402(7)
C21 C22 1.369(6)
C21 C26 1.401(6)
C22 C23 1.376(6)
C22 F22 1.406(5)
C23 F23 1.342(5)
C23 C24 1.376(7)
C24 F24 1.336(5)
C24 C25 1.364(7)
C25 F25 1.341(5)
C25 C26 1.362(6)
C26 F26 1.361(5)
C27 C28 1.383(6)
C27 C32 1.389(6)
C28 F28 1.339(5)
C28 C29 1.383(6)
C29 C30 1.355(6)
C29 F29 1.365(5)
C30 F30 1.338(5)
C30 C31 1.369(7)
C31 F31 1.340(5)
C31 C32 1.370(6)
C32 F32 1.377(5)
C33 C34 1.381(6)
C33 C38 1.390(6)
C34 F34 1.364(5)
C34 C35 1.378(7)
C35 F35 1.346(5)
C35 C36 1.361(7)
C36 F36 1.351(5)
C36 C37 1.361(7)
C37 F37 1.349(5)
C37 C38 1.382(7)
C38 F38 1.346(5)
C39 C40 1.369(6)
C39 C44 1.384(6)
C40 C41 1.366(6)
C40 F40 1.407(5)
C41 F41 1.349(5)
C41 C42 1.388(7)
C42 F42 1.326(5)
C42 C43 1.371(7)
C43 F43 1.352(5)
C43 C44 1.362(7)
C44 F44 1.355(5)
C45 C46 1.381(7)
C45 C50 1.386(7)
C46 F46 1.364(6)
C46 C47 1.391(7)
C47 F47 1.341(6)
C47 C48 1.372(8)
C48 F48 1.349(6)
C48 C49 1.354(7)
C49 F49 1.343(6)
C49 C50 1.387(7)
C50 F50 1.352(6)
C51 C52 1.382(7)
C51 C56 1.386(7)
C52 C53 1.364(7)
C52 F52 1.369(5)
C53 F53 1.345(5)
C53 C54 1.378(7)
C54 F54 1.345(5)
C54 C55 1.347(7)
C55 F55 1.364(5)
C55 C56 1.368(7)
C56 F56 1.349(5)
C57 C59 1.519(7)
C57 C58 1.529(7)
C60 C62 1.522(7)
C60 C61 1.523(7)
C63 C64 1.516(7)
C63 C65 1.528(7)
C66 C68 1.542(7)
C66 C67 1.550(7)
C69 C70 1.330(10)
C69 C74 1.372(10)
C69 C75 1.376(9)
C70 C71 1.385(11)
C71 C72 1.373(11)
C72 C73 1.286(12)
C73 C74 1.408(11)
C73 C76 1.421(15)
